data_4502874
loop_
_publ_author_name
'Burke, Kerry B.'
'Shu, Ying'
'Kemppinen, Peter'
'Singh, Birendra'
'Bown, Mark'
'Liaw, Irving I.'
'Williamson, Rachel M.'
'Thomsen, Lars'
'Dastoor, Paul'
'Belcher, Warwick'
'Forsyth, Craig'
'Winzenberg, Kevin N.'
'Collis, Gavin E.'

_publ_section_title
;
 Single Crystal X-ray, AFM, NEXAFS, and OFET Studies on Angular Polycyclic
 Aromatic Silyl-Capped 7,14-Bis(ethynyl)dibenzo[b,def]chrysenes
;
_journal_issue 2
_journal_name_full 'Crystal Growth &amp; Design'
_journal_page_first 725
_journal_paper_doi 10.1021/cg201020w
_journal_volume 12
_journal_year 2012
_chemical_formula_moiety 'C46 H54 Si2'
_chemical_formula_sum 'C46 H54 Si2'
_chemical_formula_weight 663.07
_chemical_name_systematic
; 
 ? 
;
_space_group_IT_number 2
_symmetry_cell_setting triclinic
_symmetry_space_group_name_Hall '-P 1'
_symmetry_space_group_name_H-M 'P -1'
_atom_sites_solution_hydrogens geom
_atom_sites_solution_primary direct
_atom_sites_solution_secondary difmap
_audit_creation_method SHELXL-97
_cell_angle_alpha 88.660(3)
_cell_angle_beta 81.815(3)
_cell_angle_gamma 61.977(2)
_cell_formula_units_Z 1
_cell_length_a 8.0322(4)
_cell_length_b 8.4306(5)
_cell_length_c 16.3624(10)
_cell_measurement_temperature 123(2)
_cell_volume 966.93(10)
_computing_cell_refinement 'Bruker Apex2 v2.0'
_computing_data_collection 'Bruker Apex2 v2.0'
_computing_data_reduction 'Bruker Apex2 v2.0'
_computing_molecular_graphics X-Seed
_computing_publication_material CIFTAB
_computing_structure_refinement 'SHELXL-97 (Sheldrick, 1997)'
_computing_structure_solution 'SHELXS-97 (Sheldrick, 1990)'
_diffrn_ambient_temperature 123(2)
_diffrn_measured_fraction_theta_full 0.998
_diffrn_measured_fraction_theta_max 0.998
_diffrn_measurement_device_type 'Bruker X8 Apex CCD'
_diffrn_measurement_method 'phi and omega scans'
_diffrn_radiation_monochromator graphite
_diffrn_radiation_source 'fine-focus sealed tube'
_diffrn_radiation_type MoK\a
_diffrn_radiation_wavelength 0.71073
_diffrn_reflns_av_R_equivalents 0.0473
_diffrn_reflns_av_sigmaI/netI 0.0467
_diffrn_reflns_limit_h_max 10
_diffrn_reflns_limit_h_min -10
_diffrn_reflns_limit_k_max 10
_diffrn_reflns_limit_k_min -10
_diffrn_reflns_limit_l_max 21
_diffrn_reflns_limit_l_min -21
_diffrn_reflns_number 20922
_diffrn_reflns_theta_full 27.50
_diffrn_reflns_theta_max 27.50
_diffrn_reflns_theta_min 2.52
_diffrn_standards_number 0
_exptl_absorpt_coefficient_mu 0.122
_exptl_absorpt_correction_T_max 0.99
_exptl_absorpt_correction_T_min 0.90
_exptl_absorpt_correction_type multi-scan
_exptl_absorpt_process_details SADABS
_exptl_crystal_colour orange
_exptl_crystal_density_diffrn 1.139
_exptl_crystal_density_method 'not measured'
_exptl_crystal_description plate
_exptl_crystal_F_000 358
_exptl_crystal_size_max 0.20
_exptl_crystal_size_mid 0.10
_exptl_crystal_size_min 0.03
_refine_diff_density_max 0.358
_refine_diff_density_min -0.327
_refine_diff_density_rms 0.056
_refine_ls_extinction_method none
_refine_ls_goodness_of_fit_ref 1.265
_refine_ls_hydrogen_treatment refall
_refine_ls_matrix_type full
_refine_ls_number_parameters 325
_refine_ls_number_reflns 4428
_refine_ls_number_restraints 0
_refine_ls_restrained_S_all 1.265
_refine_ls_R_factor_all 0.0817
_refine_ls_R_factor_gt 0.0749
_refine_ls_shift/su_max 0.000
_refine_ls_shift/su_mean 0.000
_refine_ls_structure_factor_coef Fsqd
_refine_ls_weighting_details 'calc w=1/[\s^2^(Fo^2^)+(0.0197P)^2^+1.0963P] where P=(Fo^2^+2Fc^2^)/3'
_refine_ls_weighting_scheme calc
_refine_ls_wR_factor_gt 0.1329
_refine_ls_wR_factor_ref 0.1355
_reflns_number_gt 4114
_reflns_number_total 4428
_reflns_threshold_expression >2sigma(I)
_cod_data_source_file cg201020w_si_002.cif
_cod_data_source_block a21_08a
_cod_database_code 4502874

loop_
_symmetry_equiv_pos_as_xyz
'x, y, z'
'-x, -y, -z'

loop_
_atom_site_label
_atom_site_type_symbol
_atom_site_fract_x
_atom_site_fract_y
_atom_site_fract_z
_atom_site_U_iso_or_equiv
_atom_site_adp_type
_atom_site_occupancy
_atom_site_symmetry_multiplicity
_atom_site_calc_flag
Si1 Si 0.03342(9) 0.20972(9) 0.33184(4) 0.01535(16) Uani 1 1 d
C1 C 0.4346(3) 0.2405(3) 0.12056(14) 0.0158(5) Uani 1 1 d
C2 C 0.5851(3) 0.0777(3) 0.08103(14) 0.0161(5) Uani 1 1 d
C3 C 0.6191(3) -0.0921(3) 0.11202(16) 0.0213(5) Uani 1 1 d
C4 C 0.7601(4) -0.2481(3) 0.07313(17) 0.0245(5) Uani 1 1 d
C5 C 0.8759(4) -0.2430(3) 0.00096(16) 0.0231(5) Uani 1 1 d
C6 C 0.8479(3) -0.0821(3) -0.03020(15) 0.0198(5) Uani 1 1 d
C7 C 0.7023(3) 0.0834(3) 0.00815(14) 0.0162(5) Uani 1 1 d
C8 C 0.6676(3) 0.2538(3) -0.02439(14) 0.0151(4) Uani 1 1 d
C9 C 0.5188(3) 0.4136(3) 0.01601(13) 0.0134(4) Uani 1 1 d
C10 C 0.4022(3) 0.4066(3) 0.08917(14) 0.0154(5) Uani 1 1 d
C11 C 0.7796(3) 0.2676(3) -0.09786(15) 0.0192(5) Uani 1 1 d
C12 C 0.2535(3) 0.5716(3) 0.12851(15) 0.0191(5) Uani 1 1 d
C13 C 0.3131(3) 0.2325(3) 0.19199(14) 0.0166(5) Uani 1 1 d
C14 C 0.2094(3) 0.2245(3) 0.25070(15) 0.0188(5) Uani 1 1 d
C15 C 0.1627(4) -0.0055(3) 0.38565(16) 0.0233(5) Uani 1 1 d
C16 C 0.3188(5) -0.0069(5) 0.4289(2) 0.0389(7) Uani 1 1 d
C17 C 0.2443(5) -0.1710(4) 0.3261(2) 0.0374(7) Uani 1 1 d
C18 C -0.0633(4) 0.4124(3) 0.40580(16) 0.0238(5) Uani 1 1 d
C19 C -0.1042(6) 0.5879(4) 0.3637(2) 0.0456(9) Uani 1 1 d
C20 C -0.2352(5) 0.4341(5) 0.4671(2) 0.0390(8) Uani 1 1 d
C21 C -0.1462(4) 0.1956(4) 0.27378(17) 0.0271(6) Uani 1 1 d
C22 C -0.2469(5) 0.3606(5) 0.2248(3) 0.0467(9) Uani 1 1 d
C23 C -0.2879(5) 0.1444(6) 0.3254(2) 0.0447(8) Uani 1 1 d
H3 H 0.540(4) -0.092(3) 0.1621(17) 0.018(7) Uiso 1 1 d
H4 H 0.776(4) -0.367(4) 0.0959(18) 0.030(8) Uiso 1 1 d
H5 H 0.982(4) -0.356(4) -0.0274(17) 0.027(7) Uiso 1 1 d
H6 H 0.933(4) -0.085(4) -0.0807(17) 0.023(7) Uiso 1 1 d
H11 H 0.880(4) 0.160(4) -0.1277(17) 0.026(7) Uiso 1 1 d
H12 H 0.173(4) 0.568(4) 0.1773(17) 0.023(7) Uiso 1 1 d
H15 H 0.065(4) -0.010(4) 0.4268(18) 0.030(8) Uiso 1 1 d
H16A H 0.418(5) 0.006(5) 0.391(2) 0.054(10) Uiso 1 1 d
H16B H 0.394(5) -0.128(5) 0.457(2) 0.045(9) Uiso 1 1 d
H16C H 0.273(5) 0.097(5) 0.469(2) 0.050(10) Uiso 1 1 d
H17A H 0.339(5) -0.165(5) 0.281(2) 0.058(11) Uiso 1 1 d
H17B H 0.310(4) -0.286(4) 0.3570(19) 0.038(9) Uiso 1 1 d
H17C H 0.138(6) -0.179(5) 0.299(3) 0.071(13) Uiso 1 1 d
H18 H 0.039(5) 0.389(4) 0.440(2) 0.049(10) Uiso 1 1 d
H19A H -0.143(5) 0.685(5) 0.406(2) 0.044(9) Uiso 1 1 d
H19B H 0.003(6) 0.582(5) 0.322(3) 0.071(12) Uiso 1 1 d
H19C H -0.217(6) 0.630(5) 0.329(3) 0.068(13) Uiso 1 1 d
H20A H -0.270(5) 0.530(5) 0.510(2) 0.049(10) Uiso 1 1 d
H20B H -0.210(5) 0.322(5) 0.497(2) 0.049(10) Uiso 1 1 d
H20C H -0.347(6) 0.464(5) 0.438(2) 0.067(12) Uiso 1 1 d
H21 H -0.064(4) 0.096(4) 0.2318(19) 0.031(8) Uiso 1 1 d
H22A H -0.344(5) 0.464(5) 0.265(2) 0.061(12) Uiso 1 1 d
H22B H -0.315(5) 0.335(5) 0.183(2) 0.051(10) Uiso 1 1 d
H22C H -0.157(5) 0.405(5) 0.193(2) 0.059(11) Uiso 1 1 d
H23A H -0.379(5) 0.250(5) 0.365(2) 0.048(10) Uiso 1 1 d
H23B H -0.364(5) 0.121(5) 0.289(2) 0.053(10) Uiso 1 1 d
H23C H -0.219(6) 0.034(6) 0.359(3) 0.072(13) Uiso 1 1 d

loop_
_atom_site_aniso_label
_atom_site_aniso_U_11
_atom_site_aniso_U_22
_atom_site_aniso_U_33
_atom_site_aniso_U_23
_atom_site_aniso_U_13
_atom_site_aniso_U_12
Si1 0.0166(3) 0.0177(3) 0.0126(3) 0.0020(2) 0.0015(2) -0.0099(3)
C1 0.0179(11) 0.0176(11) 0.0151(11) 0.0035(9) -0.0022(9) -0.0112(9)
C2 0.0178(11) 0.0152(11) 0.0170(11) 0.0012(9) -0.0030(9) -0.0091(9)
C3 0.0240(12) 0.0209(12) 0.0196(12) 0.0053(10) -0.0009(10) -0.0118(10)
C4 0.0271(13) 0.0162(12) 0.0278(14) 0.0059(10) -0.0027(10) -0.0089(10)
C5 0.0235(12) 0.0153(12) 0.0246(14) 0.0018(10) 0.0007(10) -0.0054(10)
C6 0.0200(11) 0.0179(11) 0.0195(12) 0.0009(10) 0.0005(9) -0.0082(10)
C7 0.0188(11) 0.0142(11) 0.0166(11) 0.0020(9) -0.0027(9) -0.0086(9)
C8 0.0155(10) 0.0155(11) 0.0150(11) 0.0021(9) -0.0016(8) -0.0082(9)
C9 0.0151(10) 0.0144(11) 0.0129(11) 0.0023(9) -0.0028(8) -0.0086(9)
C10 0.0172(11) 0.0175(11) 0.0133(11) 0.0017(9) -0.0012(8) -0.0100(9)
C11 0.0191(11) 0.0156(11) 0.0187(12) -0.0019(9) 0.0044(9) -0.0067(9)
C12 0.0202(11) 0.0200(12) 0.0153(12) 0.0008(9) 0.0040(9) -0.0099(10)
C13 0.0182(11) 0.0132(11) 0.0181(12) 0.0037(9) -0.0035(9) -0.0071(9)
C14 0.0200(11) 0.0183(11) 0.0179(12) 0.0039(9) 0.0000(9) -0.0098(10)
C15 0.0258(13) 0.0226(13) 0.0201(13) 0.0068(10) 0.0017(10) -0.0119(11)
C16 0.0384(17) 0.0359(18) 0.0424(19) 0.0147(15) -0.0184(15) -0.0147(15)
C17 0.0524(19) 0.0182(14) 0.0319(17) 0.0043(12) 0.0025(14) -0.0113(13)
C18 0.0259(13) 0.0226(13) 0.0220(13) -0.0025(10) 0.0033(10) -0.0125(11)
C19 0.071(2) 0.0244(15) 0.0370(19) -0.0063(14) 0.0100(17) -0.0233(16)
C20 0.0419(18) 0.0374(17) 0.0321(17) -0.0108(14) 0.0185(14) -0.0201(15)
C21 0.0297(13) 0.0354(15) 0.0230(14) 0.0056(12) -0.0051(11) -0.0207(12)
C22 0.047(2) 0.054(2) 0.052(2) 0.0207(19) -0.0277(18) -0.0295(18)
C23 0.0415(18) 0.070(3) 0.042(2) 0.0072(19) -0.0051(15) -0.0432(19)

loop_
_atom_type_symbol
_atom_type_description
_atom_type_scat_dispersion_real
_atom_type_scat_dispersion_imag
_atom_type_scat_source
C C 0.0033 0.0016 'International Tables Vol C Tables 4.2.6.8 and 6.1.1.4'
H H 0.0000 0.0000 'International Tables Vol C Tables 4.2.6.8 and 6.1.1.4'
Si Si 0.0817 0.0704 'International Tables Vol C Tables 4.2.6.8 and 6.1.1.4'

loop_
_geom_angle_atom_site_label_1
_geom_angle_atom_site_label_2
_geom_angle_atom_site_label_3
_geom_angle
_geom_angle_site_symmetry_1
_geom_angle_site_symmetry_3
C14 Si1 C21 104.57(11) . .
C14 Si1 C15 107.24(11) . .
C21 Si1 C15 110.22(12) . .
C14 Si1 C18 107.74(11) . .
C21 Si1 C18 115.48(13) . .
C15 Si1 C18 111.05(12) . .
C10 C1 C2 120.5(2) . .
C10 C1 C13 120.2(2) . .
C2 C1 C13 119.3(2) . .
C3 C2 C1 121.1(2) . .
C3 C2 C7 119.0(2) . .
C1 C2 C7 119.9(2) . .
C4 C3 C2 121.2(2) . .
C4 C3 H3 121.5(15) . .
C2 C3 H3 117.3(15) . .
C3 C4 C5 120.0(2) . .
C3 C4 H4 118.6(16) . .
C5 C4 H4 121.4(16) . .
C6 C5 C4 120.4(2) . .
C6 C5 H5 118.8(16) . .
C4 C5 H5 120.8(16) . .
C5 C6 C7 121.5(2) . .
C5 C6 H6 117.5(16) . .
C7 C6 H6 121.0(16) . .
C6 C7 C2 118.0(2) . .
C6 C7 C8 122.5(2) . .
C2 C7 C8 119.5(2) . .
C9 C8 C11 118.3(2) . .
C9 C8 C7 119.8(2) . .
C11 C8 C7 121.9(2) . .
C8 C9 C10 120.34(19) . .
C8 C9 C9 120.6(2) . 2_665
C10 C9 C9 119.1(2) . 2_665
C1 C10 C12 121.4(2) . .
C1 C10 C9 120.0(2) . .
C12 C10 C9 118.6(2) . .
C12 C11 C8 121.8(2) 2_665 .
C12 C11 H11 118.4(16) 2_665 .
C8 C11 H11 119.8(17) . .
C11 C12 C10 121.6(2) 2_665 .
C11 C12 H12 119.4(16) 2_665 .
C10 C12 H12 119.0(16) . .
C14 C13 C1 178.6(3) . .
C13 C14 Si1 173.1(2) . .
C16 C15 C17 110.3(3) . .
C16 C15 Si1 112.61(19) . .
C17 C15 Si1 111.63(19) . .
C16 C15 H15 109.1(17) . .
C17 C15 H15 108.3(17) . .
Si1 C15 H15 104.7(17) . .
C15 C16 H16A 113(2) . .
C15 C16 H16B 113.0(18) . .
H16A C16 H16B 104(3) . .
C15 C16 H16C 113(2) . .
H16A C16 H16C 102(3) . .
H16B C16 H16C 111(3) . .
C15 C17 H17A 109(2) . .
C15 C17 H17B 110.1(18) . .
H17A C17 H17B 109(3) . .
C15 C17 H17C 112(2) . .
H17A C17 H17C 109(3) . .
H17B C17 H17C 108(3) . .
C20 C18 C19 111.0(3) . .
C20 C18 Si1 112.92(19) . .
C19 C18 Si1 114.1(2) . .
C20 C18 H18 105.5(19) . .
C19 C18 H18 106.2(19) . .
Si1 C18 H18 106.3(19) . .
C18 C19 H19A 109.5(19) . .
C18 C19 H19B 115(2) . .
H19A C19 H19B 110(3) . .
C18 C19 H19C 113(2) . .
H19A C19 H19C 106(3) . .
H19B C19 H19C 102(3) . .
C18 C20 H20A 111(2) . .
C18 C20 H20B 112(2) . .
H20A C20 H20B 107(3) . .
C18 C20 H20C 111(2) . .
H20A C20 H20C 109(3) . .
H20B C20 H20C 107(3) . .
C22 C21 C23 111.8(3) . .
C22 C21 Si1 112.8(2) . .
C23 C21 Si1 115.2(2) . .
C22 C21 H21 105.4(17) . .
C23 C21 H21 108.1(17) . .
Si1 C21 H21 102.5(17) . .
C21 C22 H22A 108(2) . .
C21 C22 H22B 110(2) . .
H22A C22 H22B 109(3) . .
C21 C22 H22C 114(2) . .
H22A C22 H22C 106(3) . .
H22B C22 H22C 108(3) . .
C21 C23 H23A 108.3(19) . .
C21 C23 H23B 111(2) . .
H23A C23 H23B 107(3) . .
C21 C23 H23C 111(2) . .
H23A C23 H23C 109(3) . .
H23B C23 H23C 110(3) . .

loop_
_geom_bond_atom_site_label_1
_geom_bond_atom_site_label_2
_geom_bond_distance
_geom_bond_site_symmetry_2
Si1 C14 1.844(2) .
Si1 C21 1.885(3) .
Si1 C15 1.887(3) .
Si1 C18 1.889(3) .
C1 C10 1.398(3) .
C1 C2 1.422(3) .
C1 C13 1.434(3) .
C2 C3 1.421(3) .
C2 C7 1.425(3) .
C3 C4 1.361(3) .
C3 H3 0.96(3) .
C4 C5 1.409(3) .
C4 H4 1.02(3) .
C5 C6 1.365(3) .
C5 H5 1.00(3) .
C6 C7 1.417(3) .
C6 H6 0.99(3) .
C7 C8 1.434(3) .
C8 C9 1.408(3) .
C8 C11 1.432(3) .
C9 C10 1.429(3) .
C9 C9 1.444(4) 2_665
C10 C12 1.427(3) .
C11 C12 1.352(3) 2_665
C11 H11 0.97(3) .
C12 C11 1.352(3) 2_665
C12 H12 0.96(3) .
C13 C14 1.201(3) .
C15 C16 1.520(4) .
C15 C17 1.532(4) .
C15 H15 0.97(3) .
C16 H16A 0.99(4) .
C16 H16B 1.05(3) .
C16 H16C 0.99(4) .
C17 H17A 1.00(4) .
C17 H17B 1.02(3) .
C17 H17C 1.04(4) .
C18 C20 1.524(4) .
C18 C19 1.528(4) .
C18 H18 1.00(3) .
C19 H19A 0.99(3) .
C19 H19B 1.00(4) .
C19 H19C 1.05(4) .
C20 H20A 0.99(4) .
C20 H20B 1.01(4) .
C20 H20C 1.01(4) .
C21 C22 1.520(4) .
C21 C23 1.538(4) .
C21 H21 0.99(3) .
C22 H22A 1.02(4) .
C22 H22B 1.01(4) .
C22 H22C 1.03(4) .
C23 H23A 1.01(4) .
C23 H23B 0.99(4) .
C23 H23C 1.03(4) .
